data_7015091
loop_
_publ_author_name
'Keene, Tony D.'
'Light, Mark E.'
'Hursthouse, Michael B.'
'Price, Daniel J.'

_publ_section_title
;
 Structure and magnetism of new hybrid cobalt hydroxide materials built
 from decorated brucite layers.
;
_journal_issue 12
_journal_name_full 'Dalton transactions (Cambridge, England : 2003)'
_journal_page_first 2983
_journal_page_last 2994
_journal_paper_doi 10.1039/c0dt01007c
_journal_volume 40
_journal_year 2011
_chemical_formula_moiety 'C5 H14 Co6 N O15'
_chemical_formula_sum 'C5 H14 Co6 N O15'
_chemical_formula_weight 681.75
_chemical_name_common
;Catena(octadecahydroxo-trioxalato-(mu -piperazine)-dodeca-
cobalt(ii))
;
_chemical_name_systematic
;
Catena(octadecahydroxo-trioxalato-(\m -piperazine)-dodeca-
cobalt(II))
;
_space_group_IT_number 147
_symmetry_cell_setting trigonal
_symmetry_space_group_name_Hall '-P 3'
_symmetry_space_group_name_H-M 'P -3'
_atom_sites_solution_hydrogens geom
_atom_sites_solution_primary direct
_atom_sites_solution_secondary difmap
_audit_creation_method SHELXL-97
_cell_angle_alpha 90.00
_cell_angle_beta 90.00
_cell_angle_gamma 120.00
_cell_formula_units_Z 2
_cell_length_a 9.420(2)
_cell_length_b 9.420(2)
_cell_length_c 10.242(4)
_cell_measurement_reflns_used 11764
_cell_measurement_temperature 120(2)
_cell_measurement_theta_max 27.48
_cell_measurement_theta_min 2.91
_cell_volume 787.1(4)
_computing_cell_refinement 'DENZO (Otwinowski and Minor, 1997) and COLLECT (Hooft, 1998)'
_computing_data_collection 'DENZO (Otwinowski and Minor, 1997)'
_computing_data_reduction 'DENZO (Otwinowski and Minor, 1997) and COLLECT (Hooft, 1998)'
_computing_molecular_graphics 'PLATON (Spek, 1990)'
_computing_structure_refinement
;SHELXS-97 (Sheldrick, 1997a) in WINGX (L.J. Farrugia, J. Appl. Cryst.,
1999, 32, 837-838
;
_computing_structure_solution
;SHELXS-97 (Sheldrick, 1997a) in WINGX (L.J. Farrugia, J. Appl. Cryst.,
1999, 32, 837-838
;
_diffrn_ambient_temperature 120(2)
_diffrn_detector_area_resol_mean 9.091
_diffrn_measured_fraction_theta_full 0.970
_diffrn_measured_fraction_theta_max 0.970
_diffrn_measurement_device_type 'Nonius Kappa CCD Area Detector'
_diffrn_measurement_method '\f and \w scans to fill Ewald Sphere'
_diffrn_radiation_monochromator graphite
_diffrn_radiation_source 'Nonius FR591 rotating anode'
_diffrn_radiation_type MoK\a
_diffrn_radiation_wavelength 0.71073
_diffrn_reflns_av_R_equivalents 0.2249
_diffrn_reflns_av_sigmaI/netI 0.1973
_diffrn_reflns_limit_h_max 10
_diffrn_reflns_limit_h_min -12
_diffrn_reflns_limit_k_max 11
_diffrn_reflns_limit_k_min -9
_diffrn_reflns_limit_l_max 13
_diffrn_reflns_limit_l_min -12
_diffrn_reflns_number 3998
_diffrn_reflns_theta_full 27.54
_diffrn_reflns_theta_max 27.54
_diffrn_reflns_theta_min 3.19
_exptl_absorpt_coefficient_mu 6.259
_exptl_absorpt_correction_T_max 0.940
_exptl_absorpt_correction_T_min 0.614
_exptl_absorpt_correction_type multi-scan
_exptl_absorpt_process_details 'SORTAV (Blessing, 1997)'
_exptl_crystal_colour blue
_exptl_crystal_density_diffrn 2.877
_exptl_crystal_density_method 'not measured'
_exptl_crystal_description block
_exptl_crystal_F_000 666
_exptl_crystal_size_max 0.08
_exptl_crystal_size_mid 0.08
_exptl_crystal_size_min 0.01
_refine_diff_density_max 2.322
_refine_diff_density_min -1.217
_refine_diff_density_rms 0.309
_refine_ls_extinction_method none
_refine_ls_goodness_of_fit_ref 1.048
_refine_ls_hydrogen_treatment constr
_refine_ls_matrix_type full
_refine_ls_number_parameters 50
_refine_ls_number_reflns 1180
_refine_ls_number_restraints 7
_refine_ls_restrained_S_all 1.045
_refine_ls_R_factor_all 0.2156
_refine_ls_R_factor_gt 0.1209
_refine_ls_shift/su_max 0.000
_refine_ls_shift/su_mean 0.000
_refine_ls_structure_factor_coef Fsqd
_refine_ls_weighting_details 'calc w=1/[\s^2^(Fo^2^)+(0.1048P)^2^+15.3818P] where P=(Fo^2^+2Fc^2^)/3'
_refine_ls_weighting_scheme calc
_refine_ls_wR_factor_gt 0.2786
_refine_ls_wR_factor_ref 0.3334
_reflns_number_gt 567
_reflns_number_total 1180
_reflns_threshold_expression >2sigma(I)
_cod_data_source_file c0dt01007c.txt
_cod_data_source_block 1
_cod_database_code 7015091

loop_
_symmetry_equiv_pos_as_xyz
'x, y, z'
'-y, x-y, z'
'-x+y, -x, z'
'-x, -y, -z'
'y, -x+y, -z'
'x-y, x, -z'

loop_
_atom_site_label
_atom_site_type_symbol
_atom_site_fract_x
_atom_site_fract_y
_atom_site_fract_z
_atom_site_U_iso_or_equiv
_atom_site_adp_type
_atom_site_occupancy
_atom_site_symmetry_multiplicity
_atom_site_calc_flag
_atom_site_refinement_flags
_atom_site_disorder_assembly
_atom_site_disorder_group
Co1 Co 0.3358(2) 0.3348(2) 0.4962(2) 0.0279(7) Uani 1 1 d . . .
Co2 Co 0.6667 0.3333 0.5026(4) 0.0293(11) Uani 1 3 d S . .
Co3 Co 0.0000 0.0000 0.6625(4) 0.0245(10) Uani 1 3 d S . .
Co4 Co 0.3333 0.6667 1.0051(6) 0.086(2) Uani 1 3 d S . .
O1 O 0.2337(13) 0.1173(13) 0.6197(12) 0.033(3) Uiso 1 1 d . . .
H1 H 0.2942 0.1494 0.7024 0.040 Uiso 1 1 calc R . .
O2 O 0.2221(12) 0.4408(12) 0.5998(11) 0.029(3) Uiso 1 1 d . . .
H2 H 0.2242 0.4409 0.6955 0.035 Uiso 1 1 calc R . .
O3 O 0.5550(11) 0.4440(11) 0.6059(10) 0.022(2) Uiso 1 1 d . . .
H3 H 0.5523 0.4424 0.7016 0.027 Uiso 1 1 calc R . .
N1 N 0.0000 0.0000 0.8560(4) 0.093(12) Uiso 1 3 d SD . .
H4 H 0.0641 0.1100 0.8680 0.112 Uiso 0.3333 1 calc PR . .
C2A C 0.099(5) -0.051(7) 0.9321(5) 0.065(13) Uiso 0.3333 1 d PD . .
H5 H 0.1991 -0.0209 0.8848 0.078 Uiso 0.3333 1 calc PR . .
H6 H 0.0386 -0.1698 0.9400 0.078 Uiso 0.3333 1 calc PR . .
C2B C -0.142(3) -0.023(7) 0.9321(5) 0.065(13) Uiso 0.3333 1 d PD . .
H7 H -0.2190 -0.1397 0.9400 0.078 Uiso 0.3333 1 calc PR . .
H8 H -0.1964 0.0255 0.8848 0.078 Uiso 0.3333 1 calc PR . .
O4 O 0.354(2) 0.488(2) 0.8921(17) 0.082(4) Uiso 1 1 d . . .
O5 O 0.485(2) 0.354(2) 0.8866(17) 0.082(4) Uiso 1 1 d . . .
C1 C 0.457(3) 0.457(3) 0.9348(16) 0.082(4) Uiso 1 1 d D . .

loop_
_atom_site_aniso_label
_atom_site_aniso_U_11
_atom_site_aniso_U_22
_atom_site_aniso_U_33
_atom_site_aniso_U_23
_atom_site_aniso_U_13
_atom_site_aniso_U_12
Co1 0.0183(12) 0.0178(12) 0.0476(15) 0.0002(10) 0.0001(10) 0.0090(10)
Co2 0.0229(14) 0.0229(14) 0.042(2) 0.000 0.000 0.0115(7)
Co3 0.0183(13) 0.0183(13) 0.037(2) 0.000 0.000 0.0091(6)
Co4 0.105(3) 0.105(3) 0.047(3) 0.000 0.000 0.0527(17)

loop_
_atom_type_symbol
_atom_type_description
_atom_type_scat_dispersion_real
_atom_type_scat_dispersion_imag
_atom_type_scat_source
C C 0.0033 0.0016 'International Tables Vol C Tables 4.2.6.8 and 6.1.1.4'
H H 0.0000 0.0000 'International Tables Vol C Tables 4.2.6.8 and 6.1.1.4'
N N 0.0061 0.0033 'International Tables Vol C Tables 4.2.6.8 and 6.1.1.4'
O O 0.0106 0.0060 'International Tables Vol C Tables 4.2.6.8 and 6.1.1.4'
Co Co 0.3494 0.9721 'International Tables Vol C Tables 4.2.6.8 and 6.1.1.4'

loop_
_geom_angle_atom_site_label_1
_geom_angle_atom_site_label_2
_geom_angle_atom_site_label_3
_geom_angle
_geom_angle_site_symmetry_1
_geom_angle_site_symmetry_3
_geom_angle_publ_flag
O2 Co1 O2 176.8(4) 5_556 . ?
O2 Co1 O3 99.4(4) 5_556 4_666 ?
O2 Co1 O3 83.8(4) . 4_666 ?
O2 Co1 O3 84.2(4) 5_556 . ?
O2 Co1 O3 96.2(4) . . ?
O3 Co1 O3 84.6(4) 4_666 . ?
O2 Co1 O1 96.4(4) 5_556 6_556 ?
O2 Co1 O1 83.3(4) . 6_556 ?
O3 Co1 O1 92.9(4) 4_666 6_556 ?
O3 Co1 O1 177.5(4) . 6_556 ?
O2 Co1 O1 83.2(4) 5_556 . ?
O2 Co1 O1 93.7(4) . . ?
O3 Co1 O1 174.5(4) 4_666 . ?
O3 Co1 O1 90.7(4) . . ?
O1 Co1 O1 91.7(6) 6_556 . ?
O3 Co2 O3 96.8(4) 3_665 2_655 ?
O3 Co2 O3 96.8(4) 3_665 . ?
O3 Co2 O3 96.8(4) 2_655 . ?
O3 Co2 O2 82.5(4) 3_665 6_656 ?
O3 Co2 O2 83.0(4) 2_655 6_656 ?
O3 Co2 O2 179.3(4) . 6_656 ?
O3 Co2 O2 179.3(4) 3_665 5_556 ?
O3 Co2 O2 82.5(4) 2_655 5_556 ?
O3 Co2 O2 83.0(4) . 5_556 ?
O2 Co2 O2 97.6(4) 6_656 5_556 ?
O3 Co2 O2 83.0(4) 3_665 4_666 ?
O3 Co2 O2 179.3(4) 2_655 4_666 ?
O3 Co2 O2 82.5(4) . 4_666 ?
O2 Co2 O2 97.6(4) 6_656 4_666 ?
O2 Co2 O2 97.6(4) 5_556 4_666 ?
O1 Co3 O1 115.1(3) 3 2 ?
O1 Co3 O1 115.1(3) 3 . ?
O1 Co3 O1 115.1(3) 2 . ?
O1 Co3 N1 102.9(4) 3 . ?
O1 Co3 N1 102.9(4) 2 . ?
O1 Co3 N1 102.9(4) . . ?
O5 Co4 O5 95.3(7) 5_567 6_557 ?
O5 Co4 O5 95.3(7) 5_567 4_667 ?
O5 Co4 O5 95.3(6) 6_557 4_667 ?
O5 Co4 O4 92.7(6) 5_567 3_565 ?
O5 Co4 O4 79.3(6) 6_557 3_565 ?
O5 Co4 O4 170.7(6) 4_667 3_565 ?
O5 Co4 O4 79.3(6) 5_567 2_665 ?
O5 Co4 O4 170.7(6) 6_557 2_665 ?
O5 Co4 O4 92.7(6) 4_667 2_665 ?
O4 Co4 O4 93.3(7) 3_565 2_665 ?
O5 Co4 O4 170.7(6) 5_567 . ?
O5 Co4 O4 92.7(6) 6_557 . ?
O5 Co4 O4 79.3(6) 4_667 . ?
O4 Co4 O4 93.3(7) 3_565 . ?
O4 Co4 O4 93.3(7) 2_665 . ?
Co3 O1 Co1 119.7(5) . 5_556 ?
Co3 O1 Co1 120.3(5) . . ?
Co1 O1 Co1 93.7(4) 5_556 . ?
Co3 O1 H1 107.3 . . ?
Co1 O1 H1 107.3 5_556 . ?
Co1 O1 H1 107.3 . . ?
Co1 O2 Co1 99.5(5) 6_556 . ?
Co1 O2 Co2 96.9(4) 6_556 4_666 ?
Co1 O2 Co2 96.6(4) . 4_666 ?
Co1 O2 H2 119.6 6_556 . ?
Co1 O2 H2 119.6 . . ?
Co2 O2 H2 119.6 4_666 . ?
Co1 O3 Co2 97.1(4) 4_666 . ?
Co1 O3 Co1 95.4(4) 4_666 . ?
Co2 O3 Co1 95.8(4) . . ?
Co1 O3 H3 120.8 4_666 . ?
Co2 O3 H3 120.8 . . ?
Co1 O3 H3 120.8 . . ?
C2B N1 C2A 110.5(5) . . ?
C2B N1 Co3 122.1(3) . . ?
C2A N1 Co3 122.1(3) . . ?
C2B N1 H4 97.7 . . ?
C2A N1 H4 97.7 . . ?
Co3 N1 H4 97.7 . . ?
N1 C2A C2B 113.7(6) . 4_557 ?
N1 C2A H5 108.8 . . ?
C2B C2A H5 108.8 4_557 . ?
N1 C2A H6 108.8 . . ?
C2B C2A H6 108.8 4_557 . ?
H5 C2A H6 107.7 . . ?
N1 C2B C2A 113.7(6) . 4_557 ?
N1 C2B H7 108.8 . . ?
C2A C2B H7 108.8 4_557 . ?
N1 C2B H8 108.8 . . ?
C2A C2B H8 108.8 4_557 . ?
H7 C2B H8 107.7 . . ?
C1 O4 Co4 113.1(14) . . ?
C1 O5 Co4 111.2(14) . 4_667 ?
O5 C1 O4 123.5(14) . . ?
O5 C1 C1 120(3) . 4_667 ?
O4 C1 C1 116(3) . 4_667 ?

loop_
_geom_bond_atom_site_label_1
_geom_bond_atom_site_label_2
_geom_bond_distance
_geom_bond_site_symmetry_2
_geom_bond_publ_flag
Co1 O2 2.055(11) 5_556 ?
Co1 O2 2.083(11) . ?
Co1 O3 2.085(10) 4_666 ?
Co1 O3 2.112(10) . ?
Co1 O1 2.149(11) 6_556 ?
Co1 O1 2.180(11) . ?
Co2 O3 2.100(10) 3_665 ?
Co2 O3 2.100(10) 2_655 ?
Co2 O3 2.100(10) . ?
Co2 O2 2.120(10) 6_656 ?
Co2 O2 2.120(11) 5_556 ?
Co2 O2 2.120(10) 4_666 ?
Co3 O1 1.957(11) 3 ?
Co3 O1 1.957(11) 2 ?
Co3 O1 1.957(11) . ?
Co3 N1 1.982(6) . ?
Co4 O5 2.129(17) 5_567 ?
Co4 O5 2.129(18) 6_557 ?
Co4 O5 2.129(18) 4_667 ?
Co4 O4 2.132(17) 3_565 ?
Co4 O4 2.132(18) 2_665 ?
Co4 O4 2.132(17) . ?
O1 Co1 2.149(11) 5_556 ?
O1 H1 0.9800 . ?
O2 Co1 2.055(11) 6_556 ?
O2 Co2 2.120(10) 4_666 ?
O2 H2 0.9800 . ?
O3 Co1 2.085(10) 4_666 ?
O3 H3 0.9800 . ?
N1 C2B 1.467(5) . ?
N1 C2A 1.467(5) . ?
N1 H4 0.9100 . ?
C2A C2B 1.519(5) 4_557 ?
C2A H5 0.9700 . ?
C2A H6 0.9700 . ?
C2B C2A 1.519(5) 4_557 ?
C2B H7 0.9700 . ?
C2B H8 0.9700 . ?
O4 C1 1.23(3) . ?
O5 C1 1.22(3) . ?
O5 Co4 2.129(17) 4_667 ?
C1 C1 1.563(19) 4_667 ?
